data_7114928
loop_
_publ_author_name
'Boskovic, Colette'
'Brechin, Euan K.'
'Streib, William E.'
'Folting, Kirsten'
'Christou, George'
'Hendrickson, David N.'

_publ_section_title
;
 A new class of single-molecule magnets: mixed-valent
 [Mn12O8Cl4(O2CPh)8(hmp)6]
;
_journal_issue 5
_journal_name_full 'Chemical Communications'
_journal_page_first 467
_journal_paper_doi 10.1039/b010038m
_journal_year 2001
_chemical_formula_moiety 'C92 H76 Cl4 Mn12 N6 O30, 4(C H2 Cl2), 2(C4 H10 O)'
_chemical_formula_sum 'C104 H104 Cl12 Mn12 N6 O32'
_chemical_formula_weight 3034.68
_space_group_IT_number 2
_symmetry_cell_setting triclinic
_symmetry_space_group_name_Hall '-P 1'
_symmetry_space_group_name_H-M 'P -1'
_atom_sites_solution_hydrogens geom
_atom_sites_solution_primary direct
_atom_sites_solution_secondary difmap
_audit_creation_method 'minor manual editing of SDT2CIF v. 1.2 BETA  output'
_cell_angle_alpha 94.558(2)
_cell_angle_beta 92.773(2)
_cell_angle_gamma 114.916(2)
_cell_formula_units_Z 1
_cell_length_a 14.2602(12)
_cell_length_b 14.8241(12)
_cell_length_c 15.7931(14)
_cell_measurement_reflns_used 5116
_cell_measurement_temperature 113
_cell_measurement_theta_max 55.207
_cell_measurement_theta_min 5.731
_cell_volume 3005.9(4)
_computing_cell_refinement 'Bruker SAINT'
_computing_data_collection 'Bruker SMART'
_computing_data_reduction 'Bruker SAINT and XTEL, local package'
_computing_molecular_graphics 'XTEL, local package'
_computing_publication_material 'XTEL, local package'
_computing_structure_refinement 'XTEL, local package'
_computing_structure_solution 'SHELXS-97 (Sheldrick, 1990)'
_diffrn_ambient_temperature 113
_diffrn_detector_area_resol_mean 44.52
_diffrn_detector_details '  The detector was operated in 4x4 "binning" mode.'
_diffrn_detector_type 'Bruker SMART 6000'
_diffrn_measured_fraction_theta_full 0.97
_diffrn_measured_fraction_theta_max 0.97
_diffrn_measurement_details
; 0.3 degree frames were measured with a counting time of 30.1
seconds each.
;
_diffrn_measurement_device '3-circle diffractometer with fixed chi of 54.75 degrees'
_diffrn_measurement_method 'phi and omega scans'
_diffrn_radiation_monochromator graphite
_diffrn_radiation_source 'fine-focus sealed tube'
_diffrn_radiation_type 'Mo K\a'
_diffrn_radiation_wavelength 0.71073
_diffrn_reflns_av_R_equivalents 0.033
_diffrn_reflns_limit_h_max 18
_diffrn_reflns_limit_h_min -18
_diffrn_reflns_limit_k_max 18
_diffrn_reflns_limit_k_min -19
_diffrn_reflns_limit_l_max 20
_diffrn_reflns_limit_l_min -18
_diffrn_reflns_number 28667
_diffrn_reflns_theta_full 27.725
_diffrn_reflns_theta_max 27.725
_diffrn_reflns_theta_min 2.109
_exptl_absorpt_coefficient_mu 1.561
_exptl_absorpt_correction_T_max 0.7860
_exptl_absorpt_correction_T_min 0.5972
_exptl_absorpt_correction_type semi-empirical
_exptl_absorpt_process_details SADABS
_exptl_crystal_colour brown
_exptl_crystal_density_diffrn 1.676
_exptl_crystal_density_method 'not measured'
_exptl_crystal_description 'rectangular plate'
_exptl_crystal_F_000 1530
_exptl_crystal_size_max 0.32
_exptl_crystal_size_mid 0.20
_exptl_crystal_size_min 0.08
_refine_diff_density_max 1.79
_refine_diff_density_min -1.65
_refine_ls_abs_structure_details none
_refine_ls_extinction_coef -0.00000018(5)
_refine_ls_extinction_expression
;
Larson, A. C. (1967).  Acta Cryst. 23, p. 664.  Eq. (3)
;
_refine_ls_extinction_method Zachariasen
_refine_ls_goodness_of_fit_ref 1.5743
_refine_ls_hydrogen_treatment noref
_refine_ls_matrix_type full
_refine_ls_number_parameters 743
_refine_ls_number_reflns 9578
_refine_ls_R_factor_gt 0.0623
_refine_ls_shift/su_max 0.0059
_refine_ls_structure_factor_coef F
_refine_ls_weighting_details w^-1^=\s^2^(F)+(.07F)^2^
_refine_ls_weighting_scheme calc
_refine_ls_wR_factor_ref 0.0698
_reflns_number_gt 9258
_reflns_number_total 13844
_reflns_threshold_expression I>2.0\s(I)
_cod_data_source_file b010038m.txt
_cod_data_source_block MSC99079
_cod_original_cell_volume 3005.9(7)
_cod_database_code 7114928
_diffrn_measurement_type Bruker

loop_
_symmetry_equiv_pos_as_xyz
x,y,z
-x,-y,-z

loop_
_atom_site_label
_atom_site_type_symbol
_atom_site_fract_x
_atom_site_fract_y
_atom_site_fract_z
_atom_site_U_iso_or_equiv
_atom_site_adp_type
_atom_site_occupancy
_atom_site_disorder_group
Mn1 Mn 0.58477(5) -0.03669(5) 0.86628(5) 0.0142(2) Uani 1 0
Mn2 Mn 0.48240(5) -0.25691(5) 0.96943(5) 0.0144(2) Uani 1 0
Mn3 Mn 0.42082(5) 0.02513(5) 0.94290(5) 0.0134(2) Uani 1 0
Mn4 Mn 0.70739(5) 0.19083(5) 0.96348(5) 0.0139(2) Uani 1 0
Mn5 Mn 0.33590(5) -0.19916(5) 0.84298(5) 0.0140(2) Uani 1 0
Mn6 Mn 0.23479(5) -0.41382(5) 0.92456(5) 0.0163(3) Uani 1 0
Cl7 Cl 0.22286(8) -0.11155(8) 0.90136(8) 0.0185(4) Uani 1 0
Cl8 Cl 0.17698(10) -0.56081(8) 0.81656(9) 0.0267(4) Uani 1 0
O9 O 0.5742(2) -0.1234(2) 0.9731(2) 0.0141(11) Uani 1 0
O10 O 0.3582(2) -0.2368(2) 0.9531(2) 0.0138(11) Uani 1 0
O11 O 0.5956(2) 0.0575(2) 0.9612(2) 0.0141(11) Uani 1 0
O12 O 0.4412(2) -0.0684(2) 0.8606(2) 0.0141(11) Uani 1 0
O13 O 0.6111(3) 0.0676(2) 0.7712(2) 0.0216(13) Uani 1 0
C14 C 0.6212(3) 0.1568(3) 0.7779(3) 0.0187(17) Uani 1 0
O15 O 0.6491(2) 0.2154(2) 0.8476(2) 0.0204(13) Uani 1 0
C16 C 0.5974(4) 0.1964(4) 0.6987(4) 0.025(2) Uani 1 0
C17 C 0.6128(5) 0.2970(5) 0.7031(4) 0.040(3) Uani 1 0
C18 C 0.5871(7) 0.3326(6) 0.6313(6) 0.065(4) Uani 1 0
C19 C 0.5470(6) 0.2702(7) 0.5551(5) 0.064(4) Uani 1 0
C20 C 0.5328(6) 0.1694(6) 0.5522(5) 0.058(3) Uani 1 0
C21 C 0.5588(5) 0.1345(5) 0.6226(4) 0.039(2) Uani 1 0
O22 O 0.5773(3) -0.1335(2) 0.7707(2) 0.0240(13) Uani 1 0
C23 C 0.5158(4) -0.2266(3) 0.7630(3) 0.0173(16) Uani 1 0
O24 O 0.4406(2) -0.2686(2) 0.8032(2) 0.0223(13) Uani 1 0
C25 C 0.5474(4) -0.2905(3) 0.6993(3) 0.0223(18) Uani 1 0
C26 C 0.4786(4) -0.3928(4) 0.6777(4) 0.029(2) Uani 1 0
C27 C 0.5063(5) -0.4520(4) 0.6219(4) 0.039(2) Uani 1 0
C28 C 0.6020(5) -0.4116(4) 0.5863(4) 0.042(2) Uani 1 0
C29 C 0.6697(5) -0.3114(5) 0.6085(4) 0.041(2) Uani 1 0
C30 C 0.6425(4) -0.2503(4) 0.6637(4) 0.029(2) Uani 1 0
O31 O 0.4648(2) 0.2618(2) 0.9046(2) 0.0191(12) Uani 1 0
C32 C 0.4170(3) 0.1897(3) 0.8482(3) 0.0175(17) Uani 1 0
O33 O 0.4102(2) 0.0999(2) 0.8501(2) 0.0175(12) Uani 1 0
C34 C 0.3615(4) 0.2053(3) 0.7710(3) 0.0198(17) Uani 1 0
C35 C 0.3557(4) 0.2960(3) 0.7667(4) 0.0239(18) Uani 1 0
C36 C 0.3042(4) 0.3120(4) 0.6965(4) 0.032(2) Uani 1 0
C37 C 0.2585(5) 0.2365(5) 0.6298(4) 0.043(3) Uani 1 0
C38 C 0.2642(6) 0.1461(5) 0.6343(5) 0.057(3) Uani 1 0
C39 C 0.3146(5) 0.1296(4) 0.7047(4) 0.038(2) Uani 1 0
O40 O 0.7344(2) -0.0100(2) 0.8775(2) 0.0191(12) Uani 1 0
C41 C 0.8135(4) 0.0741(3) 0.8876(3) 0.0189(17) Uani 1 0
O42 O 0.8106(2) 0.1581(2) 0.9045(2) 0.0193(12) Uani 1 0
C43 C 0.9178(4) 0.0745(3) 0.8784(4) 0.0224(18) Uani 1 0
C44 C 1.0019(4) 0.1605(4) 0.8632(4) 0.0259(19) Uani 1 0
C45 C 1.0987(4) 0.1609(4) 0.8553(4) 0.031(2) Uani 1 0
C46 C 1.1123(4) 0.0740(4) 0.8647(5) 0.041(3) Uani 1 0
C47 C 1.0287(5) -0.0104(5) 0.8815(6) 0.058(4) Uani 1 0
C48 C 0.9321(5) -0.0113(4) 0.8870(6) 0.051(3) Uani 1 0
N49 N 0.5845(3) -0.3093(3) 0.9213(3) 0.0171(14) Uani 1 0
C50 C 0.6838(4) -0.2536(3) 0.9064(4) 0.0221(18) Uani 1 0
C51 C 0.7418(4) -0.2957(4) 0.8688(4) 0.029(2) Uani 1 0
C52 C 0.7003(4) -0.3985(4) 0.8474(4) 0.035(2) Uani 1 0
C53 C 0.5999(4) -0.4558(4) 0.8629(4) 0.030(2) Uani 1 0
C54 C 0.5419(4) -0.4095(3) 0.8991(3) 0.0187(17) Uani 1 0
C55 C 0.4289(4) -0.4627(3) 0.9134(4) 0.0261(19) Uani 1 0
O56 O 0.3912(2) -0.3972(2) 0.9523(2) 0.0171(12) Uani 1 0
N57 N 0.3025(3) -0.1899(3) 0.7191(3) 0.0187(14) Uani 1 0
C58 C 0.3454(4) -0.1084(4) 0.6760(4) 0.029(2) Uani 1 0
C59 C 0.3154(5) -0.1113(4) 0.5917(4) 0.034(2) Uani 1 0
C60 C 0.2388(5) -0.2002(5) 0.5490(4) 0.044(3) Uani 1 0
C61 C 0.1948(4) -0.2834(4) 0.5928(4) 0.034(2) Uani 1 0
C62 C 0.2285(4) -0.2766(4) 0.6790(4) 0.0277(19) Uani 1 0
C63 C 0.1885(4) -0.3613(4) 0.7327(4) 0.0257(19) Uani 1 0
O64 O 0.2233(2) -0.3275(2) 0.8195(2) 0.0188(12) Uani 1 0
N65 N 0.1414(3) -0.5185(3) 1.0177(3) 0.0197(15) Uani 1 0
C66 C 0.1129(4) -0.6190(3) 1.0090(4) 0.0230(18) Uani 1 0
C67 C 0.0408(4) -0.6836(3) 1.0577(4) 0.025(2) Uani 1 0
C68 C -0.0042(4) -0.6451(4) 1.1175(4) 0.0207(18) Uani 1 0
C69 C 0.0260(4) -0.5422(3) 1.1279(4) 0.0206(18) Uani 1 0
C70 C 0.0985(3) -0.4817(3) 1.0767(3) 0.0182(17) Uani 1 0
C71 C 0.1294(4) -0.3700(3) 1.0855(3) 0.0210(17) Uani 1 0
O72 O 0.1923(2) -0.3260(2) 1.0195(2) 0.0189(12) Uani 1 0
C73 C 0.7955(6) 0.0506(6) 0.6730(5) 0.061(3) Uani 1 0
Cl74 Cl 0.86153(18) 0.18233(17) 0.67393(15) 0.0724(10) Uani 1 0
Cl75 Cl 0.7473(2) -0.01276(18) 0.57245(15) 0.0896(12) Uani 1 0
C76 C 0.0882(6) -0.6286(6) 0.5877(6) 0.070(3) Uani 1 0
Cl77 Cl -0.00451(17) -0.58230(15) 0.59374(15) 0.0775(9) Uani 1 0
Cl78 Cl 0.21110(18) -0.54101(16) 0.56342(14) 0.0738(10) Uani 1 0
C79 C 0.1029(9) -0.6109(9) 1.3445(7) 0.102(6) Uani 1 0
C80 C 0.0441(7) -0.7312(8) 1.3172(6) 0.075(5) Uani 1 0
O81 O 0.0434(6) -0.7713(6) 1.3957(5) 0.117(4) Uani 1 0
C82 C -0.0149(11) -0.8810(11) 1.3844(9) 0.113(4) Uiso 1 0
C83 C 0.0090(19) -0.9113(18) 1.4544(16) 0.099(7) Uiso 0.5 0
C84 C 0.0285(15) -0.9304(15) 1.3563(13) 0.076(5) Uiso 0.5 0
H1 H 0.6419 0.3405 0.7562 0.0497 Uiso 1 0
H2 H 0.5997 0.4025 0.6342 0.0709 Uiso 1 0
H3 H 0.529 0.294 0.5033 0.0715 Uiso 1 0
H4 H 0.5049 0.1253 0.4999 0.0629 Uiso 1 0
H5 H 0.5498 0.0668 0.6211 0.0464 Uiso 1 0
H6 H 0.4136 -0.4204 0.7035 0.0386 Uiso 1 0
H7 H 0.4595 -0.5212 0.6053 0.0444 Uiso 1 0
H8 H 0.6228 -0.4521 0.5484 0.0477 Uiso 1 0
H9 H 0.7372 -0.2827 0.5861 0.0456 Uiso 1 0
H10 H 0.6877 -0.1814 0.6778 0.0384 Uiso 1 0
H11 H 0.3878 0.3482 0.8137 0.0344 Uiso 1 0
H12 H 0.2993 0.3747 0.6947 0.0407 Uiso 1 0
H13 H 0.2238 0.2478 0.5805 0.047 Uiso 1 0
H14 H 0.2325 0.0936 0.5878 0.0548 Uiso 1 0
H15 H 0.3177 0.0664 0.708 0.0418 Uiso 1 0
H16 H 0.9938 0.2206 0.859 0.0351 Uiso 1 0
H17 H 1.1562 0.2212 0.8435 0.0404 Uiso 1 0
H18 H 1.1801 0.0753 0.8609 0.0465 Uiso 1 0
H19 H 1.0386 -0.07 0.8892 0.0615 Uiso 1 0
H20 H 0.8723 -0.0734 0.896 0.0529 Uiso 1 0
H21 H 0.7131 -0.1829 0.9222 0.0323 Uiso 1 0
H22 H 0.8123 -0.2549 0.8569 0.0381 Uiso 1 0
H23 H 0.7403 -0.429 0.8209 0.0386 Uiso 1 0
H24 H 0.5707 -0.5274 0.8505 0.0344 Uiso 1 0
H25 H 0.4193 -0.5147 0.9492 0.0318 Uiso 1 0
H26 H 0.3891 -0.4932 0.86 0.0318 Uiso 1 0
H27 H 0.398 -0.0472 0.705 0.0365 Uiso 1 0
H28 H 0.3462 -0.0523 0.5615 0.0456 Uiso 1 0
H29 H 0.2165 -0.2053 0.489 0.051 Uiso 1 0
H30 H 0.1428 -0.3441 0.5649 0.0427 Uiso 1 0
H31 H 0.1153 -0.3903 0.7265 0.0356 Uiso 1 0
H32 H 0.2127 -0.4097 0.7142 0.0356 Uiso 1 0
H33 H 0.143 -0.6467 0.9676 0.0335 Uiso 1 0
H34 H 0.0226 -0.7535 1.0499 0.033 Uiso 1 0
H35 H -0.0538 -0.6885 1.1518 0.0332 Uiso 1 0
H36 H -0.0039 -0.5132 1.1685 0.0315 Uiso 1 0
H37 H 0.0689 -0.3583 1.0826 0.0298 Uiso 1 0
H38 H 0.1677 -0.341 1.1398 0.0298 Uiso 1 0
H39 H 0.7369 0.0342 0.7071 0.0643 Uiso 1 0
H40 H 0.8402 0.0247 0.6975 0.0643 Uiso 1 0
H41 H 0.0652 -0.6854 0.5463 0.065 Uiso 1 0
H42 H 0.0989 -0.6505 0.6426 0.065 Uiso 1 0
H43 H 0.1724 -0.5932 1.3687 0.1025 Uiso 1 0
H44 H 0.0671 -0.5905 1.3845 0.1025 Uiso 1 0
H45 H 0.1087 -0.5746 1.2954 0.1025 Uiso 1 0
H46 H 0.0803 -0.7527 1.2757 0.0773 Uiso 1 0
H47 H -0.025 -0.7499 1.2911 0.0773 Uiso 1 0
H48 H 0.0003 -0.9133 1.3361 0.1295 Uiso 0.5 0
H49 H -0.091 -0.9009 1.3766 0.1295 Uiso 0.5 0
H50 H -0.0786 -0.9 1.3458 0.1295 Uiso 0.5 0
H51 H -0.0395 -0.906 1.4376 0.1295 Uiso 0.5 0
H52 H -0.0317 -0.9841 1.4525 0.1051 Uiso 0.5 0
H53 H -0.0143 -0.8828 1.5018 0.1051 Uiso 0.5 0
H54 H 0.0773 -0.8947 1.4614 0.1051 Uiso 0.5 0
H55 H -0.0102 -0.9978 1.3486 0.0832 Uiso 0.5 0
H56 H 0.0915 -0.912 1.3923 0.0832 Uiso 0.5 0
H57 H 0.0518 -0.9067 1.3005 0.0832 Uiso 0.5 0

loop_
_atom_site_aniso_label
_atom_site_aniso_U_11
_atom_site_aniso_U_22
_atom_site_aniso_U_33
_atom_site_aniso_U_12
_atom_site_aniso_U_13
_atom_site_aniso_U_23
Mn1 0.0072(4) 0.0054(3) 0.0248(12) 0.0011(2) 0.0013(3) -0.0027(3)
Mn2 0.0072(4) 0.0038(3) 0.0271(13) 0.0007(2) -0.0004(3) -0.0027(3)
Mn3 0.0082(4) 0.0044(3) 0.0229(11) 0.0011(2) -0.0008(3) -0.0020(3)
Mn4 0.0072(4) 0.0040(3) 0.0257(12) 0.0000(2) 0.0017(3) -0.0023(3)
Mn5 0.0076(4) 0.0054(3) 0.0230(11) -0.0002(2) -0.0009(3) -0.0030(3)
Mn6 0.0093(4) 0.0064(4) 0.0270(13) 0.0005(3) 0.0003(3) -0.0025(3)
Cl7 0.0084(5) 0.0108(6) 0.0308(15) 0.0032(4) -0.0001(5) -0.0017(5)
Cl8 0.0245(9) 0.0109(6) 0.0320(16) 0.0050(5) -0.0033(5) -0.0057(5)
O9 0.0082(15) 0.0062(14) 0.023(2) 0.0006(12) 0.0007(13) -0.0019(13)
O10 0.0073(14) 0.0063(14) 0.023(2) 0.0017(11) 0.0001(13) -0.0023(13)
O11 0.0070(14) 0.0064(14) 0.025(2) 0.0010(12) 0.0007(13) -0.0006(13)
O12 0.0072(14) 0.0076(14) 0.023(2) 0.0016(12) 0.0012(13) -0.0017(13)
O13 0.0153(17) 0.0116(16) 0.032(3) 0.0047(13) 0.0026(15) -0.0012(15)
C14 0.006(2) 0.016(2) 0.032(3) 0.0021(17) 0.006(2) 0.003(2)
O15 0.0140(17) 0.0119(16) 0.032(3) 0.0058(13) 0.0003(15) 0.0020(15)
C16 0.014(2) 0.025(3) 0.037(4) 0.010(2) 0.008(2) 0.008(2)
C17 0.041(4) 0.034(3) 0.043(4) 0.022(3) 0.007(3) 0.014(3)
C18 0.073(6) 0.059(5) 0.075(7) 0.045(5) 0.021(5) 0.039(5)
C19 0.058(5) 0.085(7) 0.050(6) 0.043(5) 0.010(4) 0.029(5)
C20 0.044(4) 0.073(6) 0.039(5) 0.026(4) 0.002(3) 0.005(4)
C21 0.032(3) 0.045(4) 0.030(4) 0.019(3) 0.003(3) 0.005(3)
O22 0.0173(18) 0.0099(16) 0.037(3) 0.0033(13) 0.0055(16) -0.0023(15)
C23 0.015(2) 0.008(2) 0.020(3) -0.0019(17) -0.0074(19) -0.0025(18)
O24 0.0128(17) 0.0154(17) 0.031(3) 0.0065(13) 0.0010(15) -0.0033(15)
C25 0.021(2) 0.015(2) 0.023(3) 0.0092(19) 0.001(2) -0.002(2)
C26 0.026(3) 0.020(3) 0.030(4) 0.005(2) 0.005(2) -0.001(2)
C27 0.040(4) 0.015(3) 0.046(4) 0.012(2) 0.004(3) -0.006(3)
C28 0.051(4) 0.023(3) 0.035(4) 0.021(3) 0.008(3) -0.005(3)
C29 0.039(4) 0.035(3) 0.038(4) 0.020(3) 0.013(3) 0.001(3)
C30 0.028(3) 0.018(3) 0.034(4) 0.008(2) 0.006(2) 0.002(2)
O31 0.0134(16) 0.0069(15) 0.029(2) 0.0010(12) -0.0007(14) -0.0040(14)
C32 0.010(2) 0.012(2) 0.027(3) 0.0037(17) 0.0060(19) 0.002(2)
O33 0.0138(16) 0.0081(15) 0.025(2) 0.0042(12) 0.0001(14) -0.0015(14)
C34 0.013(2) 0.013(2) 0.028(3) 0.0049(18) 0.002(2) -0.001(2)
C35 0.022(3) 0.012(2) 0.031(3) 0.0059(19) 0.001(2) -0.001(2)
C36 0.034(3) 0.018(3) 0.041(4) 0.013(2) 0.009(3) 0.007(2)
C37 0.041(4) 0.044(4) 0.033(4) 0.027(3) -0.002(3) 0.003(3)
C38 0.054(4) 0.040(4) 0.043(5) 0.029(3) -0.013(3) -0.018(3)
C39 0.038(3) 0.025(3) 0.031(4) 0.018(2) -0.011(3) -0.008(2)
O40 0.0098(15) 0.0071(15) 0.035(3) 0.0013(12) 0.0048(14) -0.0016(14)
C41 0.012(2) 0.013(2) 0.027(3) 0.0041(18) 0.003(2) 0.001(2)
O42 0.0111(16) 0.0087(15) 0.034(3) 0.0039(12) 0.0050(14) -0.0011(14)
C43 0.009(2) 0.012(2) 0.043(4) 0.0038(18) 0.007(2) 0.001(2)
C44 0.015(2) 0.015(2) 0.045(4) 0.0061(19) 0.007(2) 0.002(2)
C45 0.016(3) 0.022(3) 0.055(5) 0.005(2) 0.013(3) 0.007(3)
C46 0.018(3) 0.028(3) 0.080(6) 0.012(2) 0.019(3) 0.012(3)
C47 0.028(3) 0.027(3) 0.146(11) 0.019(3) 0.032(4) 0.039(4)
C48 0.020(3) 0.019(3) 0.132(10) 0.008(2) 0.028(4) 0.027(4)
N49 0.0137(19) 0.0094(18) 0.024(3) 0.0051(15) 0.0001(17) 0.0005(16)
C50 0.010(2) 0.012(2) 0.041(4) 0.0017(18) 0.003(2) 0.002(2)
C51 0.014(2) 0.019(3) 0.052(5) 0.007(2) 0.007(2) 0.006(3)
C52 0.025(3) 0.025(3) 0.043(4) 0.018(2) 0.003(2) -0.005(3)
C53 0.018(3) 0.013(2) 0.046(4) 0.008(2) 0.001(2) -0.007(2)
C54 0.016(2) 0.010(2) 0.023(3) 0.0045(18) -0.001(2) -0.0011(19)
C55 0.014(2) 0.009(2) 0.045(4) 0.0054(18) -0.003(2) -0.005(2)
O56 0.0107(15) 0.0050(14) 0.030(2) 0.0010(12) 0.0007(14) -0.0024(14)
N57 0.015(2) 0.0094(18) 0.023(3) 0.0033(15) -0.0014(17) -0.0039(16)
C58 0.028(3) 0.015(2) 0.032(4) 0.006(2) 0.000(2) -0.004(2)
C59 0.037(3) 0.023(3) 0.033(4) 0.006(2) -0.006(3) 0.004(2)
C60 0.051(4) 0.035(4) 0.025(4) 0.009(3) -0.012(3) -0.002(3)
C61 0.029(3) 0.019(3) 0.041(4) 0.003(2) -0.010(3) -0.003(2)
C62 0.019(3) 0.016(2) 0.035(4) 0.006(2) -0.004(2) -0.006(2)
C63 0.021(3) 0.014(2) 0.032(4) 0.001(2) -0.005(2) -0.001(2)
O64 0.0103(15) 0.0083(15) 0.028(2) -0.0003(12) -0.0032(14) -0.0055(14)
N65 0.013(2) 0.0097(19) 0.031(3) 0.0024(15) 0.0003(18) -0.0002(17)
C66 0.019(2) 0.012(2) 0.034(4) 0.0064(19) 0.003(2) 0.002(2)
C67 0.019(3) 0.008(2) 0.047(4) 0.0010(19) -0.003(2) 0.006(2)
C68 0.013(2) 0.013(2) 0.035(4) -0.0029(18) 0.004(2) 0.007(2)
C69 0.014(2) 0.012(2) 0.033(3) 0.0022(18) 0.004(2) 0.003(2)
C70 0.008(2) 0.009(2) 0.032(3) 0.0004(17) -0.0066(19) -0.001(2)
C71 0.012(2) 0.012(2) 0.030(3) 0.0012(18) 0.003(2) -0.004(2)
O72 0.0127(16) 0.0063(15) 0.031(3) -0.0003(12) 0.0054(14) -0.0023(14)
C73 0.064(5) 0.063(5) 0.046(5) 0.038(4) 0.013(4) 0.010(4)
Cl74 0.067(2) 0.070(2) 0.064(3) 0.0175(11) -0.0078(11) 0.0139(11)
Cl75 0.122(4) 0.067(2) 0.050(3) 0.0378(15) -0.0049(13) 0.0085(11)
C76 0.046(4) 0.045(4) 0.079(7) 0.016(3) -0.004(4) -0.026(4)
Cl77 0.060(2) 0.054(2) 0.081(4) 0.0249(10) -0.0259(11) -0.0158(11)
Cl78 0.071(2) 0.067(2) 0.063(3) 0.0342(11) 0.0131(11) 0.0039(11)
C79 0.107(9) 0.109(10) 0.075(8) 0.059(7) 0.016(6) 0.024(6)
C80 0.062(6) 0.120(9) 0.055(6) 0.054(6) 0.009(4) 0.048(6)
O81 0.105(7) 0.100(7) 0.119(9) 0.051(5) 0.011(5) 0.009(5)

loop_
_atom_type_symbol
_atom_type_description
_atom_type_scat_dispersion_real
_atom_type_scat_dispersion_imag
_atom_type_scat_source
Mn Mn 0.295 0.729 'International Tables Vol. IV (1974) Table 2.2B'
Cl Cl 0.132 0.159 'International Tables Vol. IV (1974) Table 2.2B'
O O 0.008 0.006 'International Tables Vol. IV (1974) Table 2.2B'
N N 0.004 0.003 'International Tables Vol. IV (1974) Table 2.2B'
C C 0.002 0.002 'International Tables Vol. IV (1974) Table 2.2B'
H H 0 0 'International Tables Vol. IV (1974) Table 2.2B'

loop_
_geom_angle_atom_site_label_1
_geom_angle_atom_site_label_2
_geom_angle_atom_site_label_3
_geom_angle
_geom_angle_site_symmetry_1
_geom_angle_site_symmetry_3
_geom_angle_publ_flag
O9 Mn1 O11 78.29(13) . . no
O9 Mn1 O12 92.21(13) . . no
O9 Mn1 O13 172.00(12) . . no
O9 Mn1 O22 100.80(14) . . no
O9 Mn1 O40 84.14(13) . . no
O11 Mn1 O12 84.57(13) . . no
O11 Mn1 O13 95.35(13) . . no
O11 Mn1 O22 178.33(14) . . no
O11 Mn1 O40 95.34(13) . . no
O12 Mn1 O13 91.99(13) . . no
O12 Mn1 O22 96.89(14) . . no
O12 Mn1 O40 176.29(14) . . no
O13 Mn1 O22 85.44(14) . . no
O13 Mn1 O40 91.72(13) . . no
O22 Mn1 O40 83.16(14) . . no
O9 Mn2 O10 95.99(13) . . no
O9 Mn2 O31 91.01(13) . 2_657 no
O9 Mn2 O56 173.34(15) . . no
O9 Mn2 N49 94.41(14) . . no
O10 Mn2 O31 117.69(14) . 2_657 no
O10 Mn2 O56 85.47(13) . . no
O10 Mn2 N49 149.36(16) . . no
O31 Mn2 O56 94.06(14) 2_657 . no
O31 Mn2 N49 90.80(15) 2_657 . no
O56 Mn2 N49 81.22(14) . . no
Cl7 Mn3 O9 110.38(10) . 2_657 no
Cl7 Mn3 O11 80.64(9) . 2_657 no
Cl7 Mn3 O11 147.56(8) . . no
Cl7 Mn3 O12 79.13(9) . . no
Cl7 Mn3 O33 90.55(10) . . no
O9 Mn3 O11 84.57(14) 2_657 2_657 no
O9 Mn3 O11 97.00(12) 2_657 . no
O9 Mn3 O12 170.15(13) 2_657 . no
O9 Mn3 O33 93.32(14) 2_657 . no
O11 Mn3 O11 85.14(12) 2_657 . no
O11 Mn3 O12 94.78(13) 2_657 . no
O11 Mn3 O12 73.16(12) . . no
O11 Mn3 O33 169.55(13) 2_657 . no
O11 Mn3 O33 105.30(13) . . no
O12 Mn3 O33 89.02(14) . . no
Cl7 Mn4 O10 86.04(10) 2_657 2_657 no
Cl7 Mn4 O11 77.51(10) 2_657 . no
Cl7 Mn4 O15 165.97(9) 2_657 . no
Cl7 Mn4 O42 81.18(11) 2_657 . no
Cl7 Mn4 O72 100.28(12) 2_657 2_657 no
O10 Mn4 O11 88.68(13) 2_657 . no
O10 Mn4 O15 104.16(14) 2_657 . no
O10 Mn4 O42 162.53(14) 2_657 . no
O10 Mn4 O72 82.66(13) 2_657 2_657 no
O11 Mn4 O15 92.90(13) . . no
O11 Mn4 O42 100.04(13) . . no
O11 Mn4 O72 171.21(14) . 2_657 no
O15 Mn4 O42 90.59(14) . . no
O15 Mn4 O72 90.70(14) . 2_657 no
O42 Mn4 O72 87.93(13) . 2_657 no
Cl7 Mn5 O10 92.35(10) . . no
Cl7 Mn5 O12 82.57(10) . . no
Cl7 Mn5 O24 175.28(10) . . no
Cl7 Mn5 O64 94.83(10) . . no
Cl7 Mn5 N57 94.83(12) . . no
O10 Mn5 O12 96.62(14) . . no
O10 Mn5 O24 84.00(13) . . no
O10 Mn5 O64 87.31(14) . . no
O10 Mn5 N57 168.11(14) . . no
O12 Mn5 O24 94.85(13) . . no
O12 Mn5 O64 175.36(15) . . no
O12 Mn5 N57 93.69(15) . . no
O24 Mn5 O64 88.00(13) . . no
O24 Mn5 N57 89.26(15) . . no
O64 Mn5 N57 82.67(15) . . no
Cl8 Mn6 O10 142.53(9) . . no
Cl8 Mn6 O56 97.33(9) . . no
Cl8 Mn6 O64 87.10(9) . . no
Cl8 Mn6 O72 147.77(9) . . no
Cl8 Mn6 N65 87.92(11) . . no
O10 Mn6 O56 68.55(11) . . no
O10 Mn6 O64 68.42(11) . . no
O10 Mn6 O72 65.07(11) . . no
O10 Mn6 N65 128.61(13) . . no
O56 Mn6 O64 112.00(12) . . no
O56 Mn6 O72 111.95(13) . . no
O56 Mn6 N65 104.41(14) . . no
O64 Mn6 O72 93.82(13) . . no
O64 Mn6 N65 143.59(14) . . no
O72 Mn6 N65 72.41(13) . . no
Mn3 Cl7 Mn4 76.69(4) . 2_657 no
Mn3 Cl7 Mn5 75.47(4) . . no
Mn4 Cl7 Mn5 70.27(4) 2_657 . no
Mn1 O9 Mn2 122.69(16) . . no
Mn1 O9 Mn3 96.06(13) . 2_657 no
Mn2 O9 Mn3 123.20(17) . 2_657 no
Mn2 O10 Mn4 127.68(18) . 2_657 no
Mn2 O10 Mn5 114.56(16) . . no
Mn2 O10 Mn6 97.44(12) . . no
Mn4 O10 Mn5 111.33(15) 2_657 . no
Mn4 O10 Mn6 100.81(13) 2_657 . no
Mn5 O10 Mn6 96.79(13) . . no
Mn1 O11 Mn3 100.96(14) . 2_657 no
Mn1 O11 Mn3 93.61(12) . . no
Mn1 O11 Mn4 116.03(16) . . no
Mn3 O11 Mn3 94.86(12) 2_657 . no
Mn3 O11 Mn4 122.51(17) 2_657 . no
Mn3 O11 Mn4 122.95(14) . . no
Mn1 O12 Mn3 108.20(15) . . no
Mn1 O12 Mn5 123.93(16) . . no
Mn3 O12 Mn5 116.95(16) . . no
Mn1 O13 C14 130.7(3) . . no
Mn4 O15 C14 126.9(3) . . no
Mn1 O22 C23 124.5(3) . . no
Mn5 O24 C23 123.0(3) . . no
Mn2 O31 C32 127.9(3) 2_657 . no
Mn3 O33 C32 132.8(3) . . no
Mn1 O40 C41 128.2(3) . . no
Mn4 O42 C41 129.7(3) . . no
Mn2 O56 Mn6 108.46(14) . . no
Mn2 O56 C55 118.0(3) . . no
Mn6 O56 C55 122.9(3) . . no
Mn5 O64 Mn6 106.15(15) . . no
Mn5 O64 C63 116.3(3) . . no
Mn6 O64 C63 129.0(3) . . no
Mn4 O72 Mn6 111.45(15) 2_657 . no
Mn4 O72 C71 120.6(3) 2_657 . no
Mn6 O72 C71 122.1(3) . . no
C80 O81 C82 110.8(9) . . no
Mn2 N49 C50 126.6(3) . . no
Mn2 N49 C54 114.0(3) . . no
C50 N49 C54 119.3(4) . . no
Mn5 N57 C58 127.0(3) . . no
Mn5 N57 C62 112.9(4) . . no
C58 N57 C62 120.1(5) . . no
Mn6 N65 C66 123.9(4) . . no
Mn6 N65 C70 117.3(3) . . no
C66 N65 C70 117.9(4) . . no
O13 C14 O15 124.5(5) . . no
O13 C14 C16 117.8(5) . . no
O15 C14 C16 117.7(4) . . no
C14 C16 C17 119.2(5) . . no
C14 C16 C21 120.7(5) . . no
C17 C16 C21 120.1(6) . . no
C16 C17 C18 119.3(7) . . no
C16 C17 H1 119.6(6) . . no
C18 C17 H1 121.1(6) . . no
C17 C18 C19 120.7(7) . . no
C17 C18 H2 119.0(9) . . no
C19 C18 H2 120.3(8) . . no
C18 C19 C20 118.9(7) . . no
C18 C19 H3 122.1(9) . . no
C20 C19 H3 119.0(9) . . no
C19 C20 C21 120.5(7) . . no
C19 C20 H4 119.9(8) . . no
C21 C20 H4 119.7(8) . . no
C16 C21 C20 120.5(6) . . no
C16 C21 H5 118.6(6) . . no
C20 C21 H5 121.0(7) . . no
O22 C23 O24 127.4(5) . . no
O22 C23 C25 113.6(4) . . no
O24 C23 C25 118.8(4) . . no
C23 C25 C26 118.7(4) . . no
C23 C25 C30 121.5(4) . . no
C26 C25 C30 119.9(5) . . no
C25 C26 C27 119.6(5) . . no
C25 C26 H6 119.4(5) . . no
C27 C26 H6 121.0(5) . . no
C26 C27 C28 120.5(5) . . no
C26 C27 H7 120.7(6) . . no
C28 C27 H7 118.8(6) . . no
C27 C28 C29 119.6(5) . . no
C27 C28 H8 121.5(6) . . no
C29 C28 H8 118.9(6) . . no
C28 C29 C30 120.6(5) . . no
C28 C29 H9 120.8(6) . . no
C30 C29 H9 118.6(6) . . no
C25 C30 C29 119.8(5) . . no
C25 C30 H10 119.3(5) . . no
C29 C30 H10 120.9(6) . . no
O31 C32 O33 125.3(5) . . no
O31 C32 C34 119.3(4) . . no
O33 C32 C34 115.4(4) . . no
C32 C34 C35 119.8(4) . . no
C32 C34 C39 120.8(4) . . no
C35 C34 C39 119.4(5) . . no
C34 C35 C36 120.9(5) . . no
C34 C35 H11 118.8(5) . . no
C36 C35 H11 120.3(5) . . no
C35 C36 C37 119.6(5) . . no
C35 C36 H12 120.2(6) . . no
C37 C36 H12 120.2(6) . . no
C36 C37 C38 119.5(6) . . no
C36 C37 H13 119.8(6) . . no
C38 C37 H13 120.8(6) . . no
C37 C38 C39 121.1(6) . . no
C37 C38 H14 119.5(7) . . no
C39 C38 H14 119.4(6) . . no
C34 C39 C38 119.6(5) . . no
C34 C39 H15 119.5(5) . . no
C38 C39 H15 120.9(5) . . no
O40 C41 O42 124.8(4) . . no
O40 C41 C43 117.7(4) . . no
O42 C41 C43 117.4(4) . . no
C41 C43 C44 120.9(4) . . no
C41 C43 C48 120.4(4) . . no
C44 C43 C48 118.7(5) . . no
C43 C44 C45 120.9(5) . . no
C43 C44 H16 119.6(5) . . no
C45 C44 H16 119.5(5) . . no
C44 C45 C46 119.8(5) . . no
C44 C45 H17 119.7(5) . . no
C46 C45 H17 120.4(5) . . no
C45 C46 C47 118.8(5) . . no
C45 C46 H18 119.5(5) . . no
C47 C46 H18 121.7(6) . . no
C46 C47 C48 121.2(6) . . no
C46 C47 H19 118.6(6) . . no
C48 C47 H19 120.1(6) . . no
C43 C48 C47 120.6(5) . . no
C43 C48 H20 119.2(6) . . no
C47 C48 H20 120.2(6) . . no
N49 C50 C51 121.5(4) . . no
N49 C50 H21 118.7(5) . . no
C51 C50 H21 119.8(5) . . no
C50 C51 C52 120.0(5) . . no
C50 C51 H22 120.9(5) . . no
C52 C51 H22 119.1(5) . . no
C51 C52 C53 118.9(5) . . no
C51 C52 H23 120.8(5) . . no
C53 C52 H23 120.3(5) . . no
C52 C53 C54 119.4(4) . . no
C52 C53 H24 120.0(5) . . no
C54 C53 H24 120.7(5) . . no
N49 C54 C53 120.9(4) . . no
N49 C54 C55 114.5(4) . . no
C53 C54 C55 124.5(4) . . no
O56 C55 C54 112.0(4) . . no
O56 C55 H25 108.8(5) . . no
O56 C55 H26 109.0(4) . . no
C54 C55 H25 109.5(4) . . no
C54 C55 H26 109.5(5) . . no
H25 C55 H26 107.9(4) . . no
N57 C58 C59 121.5(5) . . no
N57 C58 H27 119.6(6) . . no
C59 C58 H27 118.9(5) . . no
C58 C59 C60 119.3(5) . . no
C58 C59 H28 120.8(5) . . no
C60 C59 H28 119.9(6) . . no
C59 C60 C61 119.4(6) . . no
C59 C60 H29 121.5(6) . . no
C61 C60 H29 119.1(6) . . no
C60 C61 C62 119.1(5) . . no
C60 C61 H30 120.4(6) . . no
C62 C61 H30 120.5(6) . . no
N57 C62 C61 120.6(5) . . no
N57 C62 C63 115.2(5) . . no
C61 C62 C63 124.2(5) . . no
O64 C63 C62 110.9(4) . . no
O64 C63 H31 109.0(5) . . no
O64 C63 H32 109.1(5) . . no
C62 C63 H31 108.8(5) . . no
C62 C63 H32 109.0(5) . . no
H31 C63 H32 109.9(5) . . no
N65 C66 C67 122.5(5) . . no
N65 C66 H33 119.1(5) . . no
C67 C66 H33 118.4(5) . . no
C66 C67 C68 119.2(4) . . no
C66 C67 H34 120.3(6) . . no
C68 C67 H34 120.5(5) . . no
C67 C68 C69 118.6(5) . . no
C67 C68 H35 120.3(5) . . no
C69 C68 H35 121.1(5) . . no
C68 C69 C70 119.3(5) . . no
C68 C69 H36 120.7(5) . . no
C70 C69 H36 119.9(5) . . no
N65 C70 C69 122.5(4) . . no
N65 C70 C71 117.7(4) . . no
C69 C70 C71 119.8(4) . . no
O72 C71 C70 109.9(4) . . no
O72 C71 H37 110.2(5) . . no
O72 C71 H38 109.5(4) . . no
C70 C71 H37 109.5(4) . . no
C70 C71 H38 108.9(5) . . no
H37 C71 H38 108.7(5) . . no
Cl74 C73 Cl75 114.0(4) . . no
Cl74 C73 H39 109.7(6) . . no
Cl74 C73 H40 110.6(6) . . no
Cl75 C73 H39 107.0(6) . . no
Cl75 C73 H40 107.9(6) . . no
H39 C73 H40 107.5(7) . . no
Cl77 C76 Cl78 114.4(5) . . no
Cl77 C76 H41 110.6(6) . . no
Cl77 C76 H42 109.2(6) . . no
Cl78 C76 H41 108.2(6) . . no
Cl78 C76 H42 106.9(6) . . no
H41 C76 H42 107.2(8) . . no
C80 C79 H43 109.6(9) . . no
C80 C79 H44 110.9(10) . . no
C80 C79 H45 110.9(10) . . no
H43 C79 H44 109.3(11) . . no
H43 C79 H45 107.1(11) . . no
H44 C79 H45 108.9(11) . . no
O81 C80 C79 103.1(8) . . no
O81 C80 H46 112.8(8) . . no
O81 C80 H47 112.3(8) . . no
C79 C80 H46 111.4(8) . . no
C79 C80 H47 110.7(9) . . no
H46 C80 H47 106.7(9) . . no
O81 C82 C83 105.4(15) . . no
O81 C82 C84 118.1(15) . . no
O81 C82 H48 114.5(12) . . no
O81 C82 H49 110.9(12) . . no
O81 C82 H50 109.5(12) . . no
O81 C82 H51 111.0(12) . . no
C83 C82 C84 79.4(16) . . no
C83 C82 H48 110.2(17) . . no
C83 C82 H49 110.5(16) . . no
C83 C82 H50 135.7(17) . . no
C83 C82 H51 35.5(12) . . no
C84 C82 H48 31.7(10) . . no
C84 C82 H49 125.1(17) . . no
C84 C82 H50 106.3(16) . . no
C84 C82 H51 106.2(16) . . no
H48 C82 H49 105.5(13) . . no
H48 C82 H50 79.1(10) . . no
H48 C82 H51 129.8(15) . . no
H49 C82 H50 30.6(4) . . no
H49 C82 H51 76.1(10) . . no
H50 C82 H51 104.8(13) . . no
C82 C83 C84 47.8(12) . . no
C82 C83 H51 47.1(15) . . no
C82 C83 H52 109(2) . . no
C82 C83 H53 108(2) . . no
C82 C83 H54 111(2) . . no
C84 C83 H51 87(2) . . no
C84 C83 H52 87.4(18) . . no
C84 C83 H53 156(2) . . no
C84 C83 H54 81.2(18) . . no
H51 C83 H52 90(2) . . no
H51 C83 H53 72.5(19) . . no
H51 C83 H54 155(3) . . no
H52 C83 H53 105(2) . . no
H52 C83 H54 111(2) . . no
H53 C83 H54 112(2) . . no
C82 C84 C83 52.9(13) . . no
C82 C84 H48 51.1(16) . . no
C82 C84 H55 116(2) . . no
C82 C84 H56 107.7(19) . . no
C82 C84 H57 106.6(19) . . no
C83 C84 H48 103(2) . . no
C83 C84 H55 97.9(17) . . no
C83 C84 H56 70.1(15) . . no
C83 C84 H57 152(2) . . no
H48 C84 H55 104(2) . . no
H48 C84 H56 144(3) . . no
H48 C84 H57 64.5(16) . . no
H55 C84 H56 112(2) . . no
H55 C84 H57 109(2) . . no
H56 C84 H57 104.9(18) . . no
C82 H48 C84 97.2(19) . . no
C82 H48 H57 142.6(8) . . no
C84 H48 H57 76.5(18) . . no
C82 H49 H50 74.1(8) . . no
C82 H50 H49 75.2(8) . . no
C82 H51 C83 97.3(19) . . no
C84 H57 H48 39.0(12) . . no

loop_
_geom_bond_atom_site_label_1
_geom_bond_atom_site_label_2
_geom_bond_distance
_geom_bond_site_symmetry_2
_geom_bond_publ_flag
Mn1 O9 2.175(3) . no
Mn1 O11 1.920(3) . no
Mn1 O12 1.894(3) . no
Mn1 O13 2.172(4) . no
Mn1 O22 1.965(4) . no
Mn1 O40 1.996(3) . no
Mn2 O9 1.851(3) . no
Mn2 O10 1.924(3) . no
Mn2 O31 2.110(4) 2_657 no
Mn2 O56 1.920(3) . no
Mn2 N49 2.066(4) . no
Mn3 Cl7 2.7010(12) . no
Mn3 O9 1.867(3) 2_657 no
Mn3 O11 1.984(3) 2_657 no
Mn3 O11 2.329(3) . no
Mn3 O12 1.945(3) . no
Mn3 O33 1.943(3) . no
Mn4 Cl7 2.8470(15) 2_657 no
Mn4 Cl7 2.8470(15) 2_657 no
Mn4 O10 1.895(3) 2_657 no
Mn4 O11 1.944(3) . no
Mn4 O15 2.095(4) . no
Mn4 O42 1.984(3) . no
Mn4 O72 1.896(3) 2_657 no
Mn5 Cl7 2.6178(13) . no
Mn5 O10 1.920(3) . no
Mn5 O12 1.874(3) . no
Mn5 O24 2.229(3) . no
Mn5 O64 1.895(3) . no
Mn5 N57 2.019(4) . no
Mn6 Cl8 2.4692(14) . no
Mn6 O10 2.455(3) . no
Mn6 O56 2.156(3) . no
Mn6 O64 2.215(4) . no
Mn6 O72 2.180(3) . no
Mn6 N65 2.271(4) . no
Cl74 C73 1.773(8) . no
Cl75 C73 1.730(8) . no
Cl77 C76 1.731(8) . no
Cl78 C76 1.769(8) . no
O13 C14 1.263(6) . no
O15 C14 1.281(6) . no
O22 C23 1.278(5) . no
O24 C23 1.227(6) . no
O31 C32 1.256(6) . no
O33 C32 1.296(5) . no
O40 C41 1.272(5) . no
O42 C41 1.270(5) . no
O56 C55 1.410(6) . no
O64 C63 1.412(6) . no
O72 C71 1.423(6) . no
O81 C80 1.415(10) . no
O81 C82 1.473(14) . no
N49 C50 1.349(6) . no
N49 C54 1.354(6) . no
N57 C58 1.359(7) . no
N57 C62 1.353(6) . no
N65 C66 1.362(6) . no
N65 C70 1.341(6) . no
C14 C16 1.506(8) . no
C16 C17 1.408(8) . no
C16 C21 1.388(8) . no
C17 C18 1.384(10) . no
C17 H1 0.972(7) . no
C18 C19 1.393(12) . no
C18 H2 0.972(8) . no
C19 C20 1.416(11) . no
C19 H3 0.980(8) . no
C20 C21 1.363(9) . no
C20 H4 0.965(7) . no
C21 H5 0.954(6) . no
C23 C25 1.539(7) . no
C25 C26 1.417(7) . no
C25 C30 1.398(7) . no
C26 C27 1.380(8) . no
C26 H6 0.968(5) . no
C27 C28 1.406(9) . no
C27 H7 0.965(5) . no
C28 C29 1.393(8) . no
C28 H8 0.958(5) . no
C29 C30 1.391(8) . no
C29 H9 0.971(6) . no
C30 H10 0.951(5) . no
C32 C34 1.507(7) . no
C34 C35 1.389(7) . no
C34 C39 1.384(7) . no
C35 C36 1.391(8) . no
C35 H11 0.967(5) . no
C36 C37 1.384(8) . no
C36 H12 0.964(5) . no
C37 C38 1.384(9) . no
C37 H13 0.966(6) . no
C38 C39 1.389(9) . no
C38 H14 0.964(6) . no
C39 H15 0.962(5) . no
C41 C43 1.500(6) . no
C43 C44 1.382(6) . no
C43 C48 1.386(7) . no
C44 C45 1.390(7) . no
C44 H16 0.953(5) . no
C45 C46 1.398(8) . no
C45 H17 0.964(5) . no
C46 C47 1.373(8) . no
C46 H18 0.964(5) . no
C47 C48 1.377(8) . no
C47 H19 0.968(6) . no
C48 H20 0.983(6) . no
C50 C51 1.360(7) . no
C50 H21 0.957(5) . no
C51 C52 1.389(7) . no
C51 H22 0.967(5) . no
C52 C53 1.369(7) . no
C52 H23 0.956(5) . no
C53 C54 1.393(7) . no
C53 H24 0.963(5) . no
C54 C55 1.504(6) . no
C55 H25 0.960(5) . no
C55 H26 0.957(5) . no
C58 C59 1.371(8) . no
C58 H27 0.960(5) . no
C59 C60 1.399(8) . no
C59 H28 0.973(6) . no
C60 C61 1.386(9) . no
C60 H29 0.972(6) . no
C61 C62 1.402(8) . no
C61 H30 0.947(5) . no
C62 C63 1.495(8) . no
C63 H31 0.944(5) . no
C63 H32 0.950(5) . no
C66 C67 1.389(7) . no
C66 H33 0.956(5) . no
C67 C68 1.382(8) . no
C67 H34 0.952(5) . no
C68 C69 1.392(7) . no
C68 H35 0.958(5) . no
C69 C70 1.393(7) . no
C69 H36 0.957(5) . no
C70 C71 1.515(6) . no
C70 C71 1.515(6) . no
C71 H37 0.949(5) . no
C71 H38 0.959(5) . no
C73 H39 0.970(8) . no
C73 H40 0.954(8) . no
C76 H41 0.949(7) . no
C76 H42 0.976(9) . no
C79 C80 1.629(15) . no
C79 H43 0.962(11) . no
C79 H44 0.940(11) . no
C79 H45 0.966(10) . no
C80 H46 0.967(9) . no
C80 H47 0.965(8) . no
C82 C83 1.31(2) . no
C82 C84 1.21(2) . no
C82 H48 0.952(14) . no
C82 H49 0.996(14) . no
C82 H50 0.990(14) . no
C82 H51 0.967(14) . no
C83 C84 1.61(3) . no
C83 H51 0.77(2) . no
C83 H52 0.98(2) . no
C83 H53 0.97(2) . no
C83 H54 0.90(2) . no
C84 H48 0.64(2) . no
C84 H55 0.91(2) . no
C84 H56 0.96(2) . no
C84 H57 0.99(2) . no
H48 H57 0.92263(6) . no
H49 H50 0.52469(4) . no
